data_2206952
loop_
_publ_author_name
'Wang, Zi-Liang'
'Wei, Lin-Heng'
'Niu, Jing-Yang'

_publ_section_title
;
 Diaquabis[malonato(1--)-\k^2^<i>O</i>,<i>O</i>']cobalt(II)
;
_journal_coeditor_code HB6253
_journal_issue 10
_journal_name_full 'Acta Crystallographica Section E'
_journal_page_first m1907
_journal_page_last m1908
_journal_paper_doi 10.1107/S1600536805027157
_journal_volume 61
_journal_year 2005
_chemical_formula_iupac '[Co (C3 H3 O4)2 (H2 O)2]'
_chemical_formula_moiety 'C6 H10 Co O10'
_chemical_formula_sum 'C6 H10 Co O10'
_chemical_formula_weight 301.07
_chemical_name_systematic
;
Diaquabis[malonato(1-)-\k^2^O,O']cobalt(II)
;
_space_group_IT_number 14
_symmetry_cell_setting monoclinic
_symmetry_space_group_name_Hall '-P 2ybc'
_symmetry_space_group_name_H-M 'P 1 21/c 1'
_atom_sites_solution_hydrogens geom
_atom_sites_solution_primary direct
_atom_sites_solution_secondary difmap
_audit_creation_method SHELXL97
_cell_angle_alpha 90.00
_cell_angle_beta 90.0180(10)
_cell_angle_gamma 90.00
_cell_formula_units_Z 2
_cell_length_a 4.9331(16)
_cell_length_b 11.276(4)
_cell_length_c 9.682(3)
_cell_measurement_reflns_used 2256
_cell_measurement_temperature 292(2)
_cell_measurement_theta_max 27.97
_cell_measurement_theta_min 2.77
_cell_volume 538.6(3)
_computing_cell_refinement 'SAINT-Plus (Bruker, 2001)'
_computing_data_collection 'SMART (Bruker, 2001)'
_computing_data_reduction SAINT-Plus
_computing_molecular_graphics 'PLATON (Spek, 2003)'
_computing_publication_material PLATON
_computing_structure_refinement 'SHELXL97 (Sheldrick, 1997)'
_computing_structure_solution 'SHELXS97 (Sheldrick, 1997)'
_diffrn_ambient_temperature 292(2)
_diffrn_measured_fraction_theta_full 0.996
_diffrn_measured_fraction_theta_max 0.996
_diffrn_measurement_device_type 'Bruker SMART APEX CCD area-detector'
_diffrn_measurement_method \w
_diffrn_radiation_monochromator graphite
_diffrn_radiation_source 'fine-focus sealed Siemens Mo tube'
_diffrn_radiation_type MoK\a
_diffrn_radiation_wavelength 0.71073
_diffrn_reflns_av_R_equivalents 0.0605
_diffrn_reflns_av_sigmaI/netI 0.0398
_diffrn_reflns_limit_h_max 6
_diffrn_reflns_limit_h_min -6
_diffrn_reflns_limit_k_max 14
_diffrn_reflns_limit_k_min -10
_diffrn_reflns_limit_l_max 11
_diffrn_reflns_limit_l_min -12
_diffrn_reflns_number 3190
_diffrn_reflns_theta_full 26.95
_diffrn_reflns_theta_max 26.95
_diffrn_reflns_theta_min 2.77
_diffrn_standards_decay_% 0
_exptl_absorpt_coefficient_mu 1.638
_exptl_absorpt_correction_T_max 0.853
_exptl_absorpt_correction_T_min 0.639
_exptl_absorpt_correction_type multi-scan
_exptl_absorpt_process_details '(SADABS; Sheldrick, 2001)'
_exptl_crystal_colour pink
_exptl_crystal_density_diffrn 1.857
_exptl_crystal_density_method 'not measured'
_exptl_crystal_description block
_exptl_crystal_F_000 306
_exptl_crystal_size_max 0.30
_exptl_crystal_size_mid 0.20
_exptl_crystal_size_min 0.10
_refine_diff_density_max 0.320
_refine_diff_density_min -0.395
_refine_ls_extinction_method none
_refine_ls_goodness_of_fit_ref 1.053
_refine_ls_hydrogen_treatment mixed
_refine_ls_matrix_type full
_refine_ls_number_parameters 88
_refine_ls_number_reflns 1170
_refine_ls_number_restraints 3
_refine_ls_restrained_S_all 1.052
_refine_ls_R_factor_all 0.0338
_refine_ls_R_factor_gt 0.0308
_refine_ls_shift/su_max 0.000
_refine_ls_shift/su_mean 0.000
_refine_ls_structure_factor_coef Fsqd
_refine_ls_weighting_details 'calc w = 1/[\s^2^(Fo^2^)+(0.0457P)^2^+0.0555P] where P = (Fo^2^+2Fc^2^)/3'
_refine_ls_weighting_scheme calc
_refine_ls_wR_factor_gt 0.0744
_refine_ls_wR_factor_ref 0.0767
_reflns_number_gt 1070
_reflns_number_total 1170
_reflns_threshold_expression I>2\s(I)
_cod_data_source_file hb6253.cif
_cod_data_source_block I
_cod_original_sg_symbol_H-M 'P 21/c'
_cod_database_code 2206952
_cod_database_fobs_code 2206952

loop_
_symmetry_equiv_pos_as_xyz
'x, y, z'
'-x, y+1/2, -z+1/2'
'-x, -y, -z'
'x, -y-1/2, z-1/2'

loop_
_atom_site_label
_atom_site_fract_x
_atom_site_fract_y
_atom_site_fract_z
_atom_site_U_iso_or_equiv
_atom_site_adp_type
_atom_site_calc_flag
_atom_site_refinement_flags
_atom_site_occupancy
_atom_site_type_symbol
Co1 0.0000 0.5000 0.5000 0.02544(15) Uani d S 1 Co
O1 0.3183(3) 0.84282(11) 0.43588(14) 0.0445(4) Uani d . 1 O
H1 0.4132 0.8190 0.3722 0.067 Uiso calc R 1 H
O2 0.1923(2) 0.65524(10) 0.43735(12) 0.0314(3) Uani d . 1 O
O3 0.2381(2) 0.39473(10) 0.37745(13) 0.0321(3) Uani d . 1 O
O4 0.3494(3) 0.24680(11) 0.24153(15) 0.0448(4) Uani d . 1 O
O5 0.2791(3) 0.48460(11) 0.66041(16) 0.0328(3) Uani d D 1 O
C1 0.1738(3) 0.75504(14) 0.48429(16) 0.0265(3) Uani d . 1 C
C3 0.2095(3) 0.29053(14) 0.33622(16) 0.0256(3) Uani d . 1 C
C2 0.0045(4) 0.20592(15) 0.39938(19) 0.0354(4) Uani d . 1 C
H2A -0.1133 0.1794 0.3253 0.042 Uiso calc R 1 H
H2B 0.1039 0.1369 0.4311 0.042 Uiso calc R 1 H
H5A 0.317(4) 0.4173(10) 0.683(2) 0.051(7) Uiso d D 1 H
H5B 0.416(3) 0.5251(16) 0.655(2) 0.040(6) Uiso d D 1 H

loop_
_atom_site_aniso_label
_atom_site_aniso_U_11
_atom_site_aniso_U_22
_atom_site_aniso_U_33
_atom_site_aniso_U_12
_atom_site_aniso_U_13
_atom_site_aniso_U_23
Co1 0.0259(2) 0.0202(2) 0.0302(2) -0.00018(10) 0.01361(14) -0.00208(10)
O1 0.0541(8) 0.0289(7) 0.0505(8) -0.0104(5) 0.0338(7) -0.0025(6)
O2 0.0327(6) 0.0250(6) 0.0366(7) -0.0023(5) 0.0177(5) -0.0002(5)
O3 0.0291(6) 0.0256(6) 0.0417(7) -0.0024(4) 0.0185(5) -0.0080(5)
O4 0.0488(8) 0.0346(7) 0.0511(8) -0.0083(6) 0.0341(6) -0.0137(6)
O5 0.0304(7) 0.0291(7) 0.0388(8) -0.0022(5) 0.0070(6) 0.0033(5)
C1 0.0255(8) 0.0273(8) 0.0268(8) -0.0022(6) 0.0079(6) 0.0023(6)
C3 0.0230(7) 0.0279(8) 0.0259(8) 0.0005(6) 0.0098(6) -0.0020(6)
C2 0.0387(10) 0.0291(9) 0.0384(9) -0.0079(7) 0.0198(8) -0.0065(7)

loop_
_atom_type_symbol
_atom_type_description
_atom_type_scat_dispersion_real
_atom_type_scat_dispersion_imag
_atom_type_scat_source
C C 0.0033 0.0016 'International Tables Vol C Tables 4.2.6.8 and 6.1.1.4'
H H 0.0000 0.0000 'International Tables Vol C Tables 4.2.6.8 and 6.1.1.4'
O O 0.0106 0.0060 'International Tables Vol C Tables 4.2.6.8 and 6.1.1.4'
Co Co 0.3494 0.9721 'International Tables Vol C Tables 4.2.6.8 and 6.1.1.4'

loop_
_geom_angle_atom_site_label_1
_geom_angle_atom_site_label_2
_geom_angle_atom_site_label_3
_geom_angle_site_symmetry_1
_geom_angle_site_symmetry_3
_geom_angle
O3 Co1 O3 3_566 . 179.9980(10)
O3 Co1 O2 3_566 . 86.73(5)
O3 Co1 O2 . . 93.27(5)
O3 Co1 O2 3_566 3_566 93.27(5)
O3 Co1 O2 . 3_566 86.73(5)
O2 Co1 O2 . 3_566 180.0
O3 Co1 O5 3_566 3_566 90.26(6)
O3 Co1 O5 . 3_566 89.74(6)
O2 Co1 O5 . 3_566 90.80(5)
O2 Co1 O5 3_566 3_566 89.20(5)
O3 Co1 O5 3_566 . 89.74(6)
O3 Co1 O5 . . 90.26(6)
O2 Co1 O5 . . 89.21(5)
O2 Co1 O5 3_566 . 90.79(5)
O5 Co1 O5 3_566 . 180.0
C1 O1 H1 . . 109.5
C1 O2 Co1 . . 129.38(11)
C3 O3 Co1 . . 131.71(10)
Co1 O5 H5A . . 115.6(16)
Co1 O5 H5B . . 117.0(15)
H5A O5 H5B . . 110.6(15)
O2 C1 O1 . . 121.70(15)
O2 C1 C2 . 3_566 126.70(14)
O1 C1 C2 . 3_566 111.60(14)
O3 C3 O4 . . 122.92(14)
O3 C3 C2 . . 122.52(13)
O4 C3 C2 . . 114.56(14)
C1 C2 C3 3_566 . 120.67(14)
C1 C2 H2A 3_566 . 107.2
C3 C2 H2A . . 107.2
C1 C2 H2B 3_566 . 107.2
C3 C2 H2B . . 107.2
H2A C2 H2B . . 106.8

loop_
_geom_bond_atom_site_label_1
_geom_bond_atom_site_label_2
_geom_bond_site_symmetry_2
_geom_bond_distance
_geom_bond_publ_flag
Co1 O3 3_566 2.0488(11) ?
Co1 O3 . 2.0488(11) y
Co1 O2 . 2.0815(12) y
Co1 O2 3_566 2.0815(12) ?
Co1 O5 3_566 2.0825(15) ?
Co1 O5 . 2.0825(15) y
C1 O1 . 1.3067(19) y
O1 H1 . 0.8200 ?
C1 O2 . 1.2170(19) y
C3 O3 . 1.249(2) y
C3 O4 . 1.2492(19) y
O5 H5A . 0.811(9) ?
O5 H5B . 0.815(9) ?
C1 C2 3_566 1.496(2) ?
C3 C2 . 1.519(2) ?
C2 C1 3_566 1.496(2) ?
C2 H2A . 0.9700 ?
C2 H2B . 0.9700 ?

loop_
_geom_hbond_atom_site_label_D
_geom_hbond_atom_site_label_H
_geom_hbond_atom_site_label_A
_geom_hbond_site_symmetry_A
_geom_hbond_distance_DH
_geom_hbond_distance_HA
_geom_hbond_distance_DA
_geom_hbond_angle_DHA
O1 H1 O4 2_655 0.82 1.80 2.6099(17) 168
O5 H5A O4 4_566 0.811(9) 1.942(9) 2.747(2) 172(2)
O5 H5B O3 3_666 0.815(9) 1.959(11) 2.767(2) 171(2)
